data_4343987
loop_
_publ_author_name
'Stylianou, Marios'
'Drouza, Chryssoula'
'Giapintzakis, John'
'Athanasopoulos, Georgios I.'
'Keramidas, Anastasios D.'

_publ_section_title
;
 Aerial Oxidation of a V(IV)-Iminopyridine Hydroquinonate Complex: A Trap
 for the V(IV)-Semiquinonate Radical Intermediate.
;
_journal_issue 15
_journal_name_full 'Inorganic chemistry'
_journal_page_first 7218
_journal_page_last 7229
_journal_paper_doi 10.1021/acs.inorgchem.5b00571
_journal_volume 54
_journal_year 2015
_chemical_formula_sum 'C36 H36 Cl2 N8 O4 V2'
_chemical_formula_weight 817.51
_chemical_name_systematic
;
 ?
;
_space_group_IT_number 14
_symmetry_cell_setting monoclinic
_symmetry_space_group_name_Hall '-P 2ybc'
_symmetry_space_group_name_H-M 'P 1 21/c 1'
_atom_sites_solution_hydrogens geom
_atom_sites_solution_primary direct
_atom_sites_solution_secondary difmap
_audit_creation_method SHELXL-97
_cell_angle_alpha 90.00
_cell_angle_beta 95.239(4)
_cell_angle_gamma 90.00
_cell_formula_units_Z 2
_cell_length_a 6.6738(2)
_cell_length_b 15.1821(5)
_cell_length_c 18.6301(7)
_cell_measurement_reflns_used 4022
_cell_measurement_temperature 100
_cell_measurement_theta_max 31.1567
_cell_measurement_theta_min 3.1666
_cell_volume 1879.76(11)
_computing_structure_refinement 'SHELXL-97 (Sheldrick, 1997)'
_diffrn_ambient_temperature 100
_diffrn_detector_area_resol_mean 16.0288
_diffrn_measured_fraction_theta_full 0.961
_diffrn_measured_fraction_theta_max 0.901
_diffrn_measurement_device_type 'KM4 XCALIBUR2'
_diffrn_radiation_monochromator graphite
_diffrn_radiation_source 'fine-focus sealed tube'
_diffrn_radiation_type MoK\a
_diffrn_radiation_wavelength 0.71073
_diffrn_reflns_av_R_equivalents 0.0935
_diffrn_reflns_av_sigmaI/netI 0.2008
_diffrn_reflns_limit_h_max 9
_diffrn_reflns_limit_h_min -9
_diffrn_reflns_limit_k_max 21
_diffrn_reflns_limit_k_min -21
_diffrn_reflns_limit_l_max 26
_diffrn_reflns_limit_l_min -25
_diffrn_reflns_number 26632
_diffrn_reflns_theta_full 30.09
_diffrn_reflns_theta_max 31.09
_diffrn_reflns_theta_min 3.35
_exptl_absorpt_coefficient_mu 0.689
_exptl_absorpt_correction_T_max 0.957
_exptl_absorpt_correction_T_min 0.902
_exptl_absorpt_correction_type analytical
_exptl_crystal_colour red-brown
_exptl_crystal_density_diffrn 1.444
_exptl_crystal_density_method 'not measured'
_exptl_crystal_description plate
_exptl_crystal_F_000 840
_exptl_crystal_size_max 0.2098
_exptl_crystal_size_mid 0.0929
_exptl_crystal_size_min 0.0680
_refine_diff_density_max 1.050
_refine_diff_density_min -0.397
_refine_diff_density_rms 0.102
_refine_ls_extinction_method none
_refine_ls_goodness_of_fit_ref 0.833
_refine_ls_hydrogen_treatment mixed
_refine_ls_matrix_type full
_refine_ls_number_parameters 235
_refine_ls_number_reflns 5442
_refine_ls_number_restraints 0
_refine_ls_restrained_S_all 0.833
_refine_ls_R_factor_all 0.1565
_refine_ls_R_factor_gt 0.0626
_refine_ls_shift/su_max 0.000
_refine_ls_shift/su_mean 0.000
_refine_ls_structure_factor_coef Fsqd
_refine_ls_weighting_details 'calc w=1/[\s^2^(Fo^2^)+(0.0676P)^2^+0.0000P] where P=(Fo^2^+2Fc^2^)/3'
_refine_ls_weighting_scheme calc
_refine_ls_wR_factor_gt 0.1246
_refine_ls_wR_factor_ref 0.1458
_reflns_number_gt 2591
_reflns_number_total 5442
_reflns_threshold_expression >2sigma(I)
_cod_data_source_file ic5b00571_si_006.cif
_cod_data_source_block V2b
_cod_depositor_comments 'Adding full bibliography for 4343981--4343988.cif.'
_cod_original_sg_symbol_H-M P21/c
_cod_database_code 4343987

loop_
_symmetry_equiv_pos_as_xyz
'x, y, z'
'-x, y+1/2, -z+1/2'
'-x, -y, -z'
'x, -y-1/2, z-1/2'

loop_
_atom_site_label
_atom_site_type_symbol
_atom_site_fract_x
_atom_site_fract_y
_atom_site_fract_z
_atom_site_U_iso_or_equiv
_atom_site_adp_type
_atom_site_occupancy
_atom_site_symmetry_multiplicity
_atom_site_calc_flag
_atom_site_refinement_flags
V1 V 0.44285(9) 0.17267(4) 0.17600(3) 0.01599(17) Uani 1 1 d .
Cl1 Cl 0.41522(13) 0.08337(6) 0.27923(5) 0.0213(2) Uani 1 1 d .
O1 O 0.3328(3) 0.07772(16) 0.11501(13) 0.0165(6) Uani 1 1 d .
O2 O 0.2671(3) 0.24438(16) 0.18254(14) 0.0193(6) Uani 1 1 d .
N3 N 0.6629(4) 0.24862(19) 0.24147(16) 0.0177(7) Uani 1 1 d .
C3 C 0.6150(5) 0.0107(2) 0.0663(2) 0.0146(8) Uani 1 1 d .
N2 N 0.5224(4) 0.23124(19) 0.07869(16) 0.0174(7) Uani 1 1 d .
C14 C 0.9456(6) 0.3329(3) 0.3349(2) 0.0219(9) Uani 1 1 d .
H14 H 1.0400 0.3607 0.3670 0.026 Uiso 1 1 calc R
N1 N 0.7530(4) 0.11488(18) 0.16030(15) 0.0135(6) Uani 1 1 d .
C15 C 0.7643(6) 0.3739(2) 0.3136(2) 0.0230(9) Uani 1 1 d .
H15 H 0.7357 0.4297 0.3304 0.028 Uiso 1 1 calc R
C4 C 0.7370(5) 0.0214(2) 0.1372(2) 0.0162(8) Uani 1 1 d .
H4A H 0.6756 -0.0124 0.1735 0.019 Uiso 1 1 calc R
H4B H 0.8709 -0.0020 0.1335 0.019 Uiso 1 1 calc R
C5 C 0.8520(5) 0.1689(2) 0.1071(2) 0.0171(8) Uani 1 1 d .
H5A H 0.9385 0.1314 0.0812 0.021 Uiso 1 1 calc R
H5B H 0.9357 0.2133 0.1325 0.021 Uiso 1 1 calc R
C2 C 0.3019(5) 0.0290(2) -0.0080(2) 0.0170(8) Uani 1 1 d .
H2 H 0.1692 0.0485 -0.0137 0.020 Uiso 1 1 calc R
C6 C 0.7021(5) 0.2130(2) 0.0546(2) 0.0170(8) Uani 1 1 d .
C16 C 0.6278(5) 0.3296(2) 0.2668(2) 0.0201(8) Uani 1 1 d .
H16 H 0.5061 0.3569 0.2521 0.024 Uiso 1 1 calc R
C7 C 0.7488(6) 0.2405(3) -0.0124(2) 0.0250(9) Uani 1 1 d .
H7 H 0.8745 0.2277 -0.0276 0.030 Uiso 1 1 calc R
C12 C 0.8418(5) 0.2101(2) 0.2615(2) 0.0170(8) Uani 1 1 d .
C13 C 0.9850(5) 0.2509(2) 0.3084(2) 0.0197(8) Uani 1 1 d .
H13 H 1.1069 0.2231 0.3219 0.024 Uiso 1 1 calc R
C9 C 0.4263(6) 0.3050(3) -0.0326(2) 0.0277(10) Uani 1 1 d .
H9 H 0.3295 0.3359 -0.0615 0.033 Uiso 1 1 calc R
C11 C 0.8700(5) 0.1203(2) 0.23170(19) 0.0172(8) Uani 1 1 d .
H11A H 1.0114 0.1098 0.2268 0.021 Uiso 1 1 calc R
H11B H 0.8231 0.0762 0.2639 0.021 Uiso 1 1 calc R
C1 C 0.4147(5) 0.0402(2) 0.0592(2) 0.0167(8) Uani 1 1 d .
C8 C 0.6102(6) 0.2867(3) -0.0567(2) 0.0308(10) Uani 1 1 d .
H8 H 0.6405 0.3052 -0.1021 0.037 Uiso 1 1 calc R
C10 C 0.3872(6) 0.2767(2) 0.0351(2) 0.0225(9) Uani 1 1 d .
H10 H 0.2626 0.2894 0.0512 0.027 Uiso 1 1 calc R
N4 N 0.9837(6) 0.0792(3) 0.4253(3) 0.0508(12) Uani 1 1 d .
C18 C 1.0296(7) 0.0119(3) 0.4056(3) 0.0384(12) Uani 1 1 d .
C17 C 1.0900(10) -0.0750(3) 0.3797(3) 0.0649(18) Uani 1 1 d .

loop_
_atom_site_aniso_label
_atom_site_aniso_U_11
_atom_site_aniso_U_22
_atom_site_aniso_U_33
_atom_site_aniso_U_23
_atom_site_aniso_U_13
_atom_site_aniso_U_12
V1 0.0107(3) 0.0191(3) 0.0183(3) -0.0023(3) 0.0023(2) 0.0009(3)
Cl1 0.0178(4) 0.0264(5) 0.0199(5) 0.0003(4) 0.0027(4) -0.0038(4)
O1 0.0127(12) 0.0199(13) 0.0173(14) -0.0034(11) 0.0040(11) -0.0005(10)
O2 0.0124(12) 0.0244(14) 0.0214(15) -0.0036(12) 0.0025(11) 0.0022(11)
N3 0.0153(15) 0.0186(16) 0.0194(18) -0.0035(14) 0.0029(13) -0.0032(13)
C3 0.0130(17) 0.0142(18) 0.016(2) -0.0017(15) -0.0002(15) -0.0034(14)
N2 0.0148(15) 0.0200(17) 0.0175(18) -0.0022(14) 0.0030(13) -0.0006(12)
C14 0.024(2) 0.025(2) 0.017(2) -0.0018(18) 0.0000(16) -0.0125(17)
N1 0.0126(14) 0.0143(15) 0.0133(16) -0.0006(13) -0.0002(13) -0.0003(12)
C15 0.030(2) 0.016(2) 0.024(2) -0.0021(17) 0.0067(18) -0.0012(17)
C4 0.0157(17) 0.0121(18) 0.020(2) 0.0008(15) -0.0002(16) 0.0036(14)
C5 0.0115(16) 0.0204(19) 0.020(2) -0.0040(17) 0.0020(15) -0.0016(15)
C2 0.0118(17) 0.0177(19) 0.022(2) -0.0013(16) 0.0012(15) -0.0037(15)
C6 0.0153(18) 0.0161(19) 0.019(2) -0.0044(16) -0.0010(16) 0.0010(15)
C16 0.0182(18) 0.0201(19) 0.023(2) -0.0005(18) 0.0042(16) -0.0001(16)
C7 0.021(2) 0.033(2) 0.020(2) 0.0023(18) 0.0038(17) 0.0025(17)
C12 0.0158(18) 0.0199(19) 0.016(2) 0.0009(16) 0.0037(15) -0.0053(15)
C13 0.0147(17) 0.026(2) 0.019(2) 0.0014(17) 0.0025(16) -0.0050(16)
C9 0.027(2) 0.031(2) 0.024(2) 0.0019(19) -0.0037(19) 0.0059(18)
C11 0.0127(17) 0.0187(19) 0.020(2) 0.0025(16) 0.0002(16) 0.0017(15)
C1 0.0156(18) 0.0163(19) 0.019(2) -0.0014(16) 0.0035(16) -0.0017(14)
C8 0.035(2) 0.037(3) 0.020(2) 0.008(2) 0.002(2) -0.001(2)
C10 0.0169(19) 0.022(2) 0.028(2) 0.0005(18) 0.0014(17) 0.0051(16)
N4 0.045(3) 0.044(3) 0.065(3) 0.006(2) 0.015(2) 0.011(2)
C18 0.037(3) 0.040(3) 0.038(3) 0.011(2) 0.006(2) -0.001(2)
C17 0.099(5) 0.028(3) 0.073(4) -0.007(3) 0.042(4) 0.007(3)

loop_
_atom_type_symbol
_atom_type_description
_atom_type_scat_dispersion_real
_atom_type_scat_dispersion_imag
_atom_type_scat_source
C C 0.0033 0.0016 'International Tables Vol C Tables 4.2.6.8 and 6.1.1.4'
H H 0.0000 0.0000 'International Tables Vol C Tables 4.2.6.8 and 6.1.1.4'
N N 0.0061 0.0033 'International Tables Vol C Tables 4.2.6.8 and 6.1.1.4'
O O 0.0106 0.0060 'International Tables Vol C Tables 4.2.6.8 and 6.1.1.4'
Cl Cl 0.1484 0.1585 'International Tables Vol C Tables 4.2.6.8 and 6.1.1.4'
V V 0.3005 0.5294 'International Tables Vol C Tables 4.2.6.8 and 6.1.1.4'

loop_
_geom_angle_atom_site_label_1
_geom_angle_atom_site_label_2
_geom_angle_atom_site_label_3
_geom_angle
_geom_angle_site_symmetry_1
_geom_angle_site_symmetry_3
O2 V1 O1 107.89(11) . .
O2 V1 N2 91.26(12) . .
O1 V1 N2 85.53(11) . .
O2 V1 N3 93.37(12) . .
O1 V1 N3 158.69(11) . .
N2 V1 N3 92.77(11) . .
O2 V1 N1 159.99(12) . .
O1 V1 N1 86.48(10) . .
N2 V1 N1 75.69(11) . .
N3 V1 N1 72.55(11) . .
O2 V1 Cl1 102.32(10) . .
O1 V1 Cl1 89.82(8) . .
N2 V1 Cl1 166.41(9) . .
N3 V1 Cl1 86.93(9) . .
N1 V1 Cl1 91.30(8) . .
C1 O1 V1 127.5(2) . .
C16 N3 C12 118.5(3) . .
C16 N3 V1 123.7(2) . .
C12 N3 V1 117.6(2) . .
C1 C3 C2 120.3(3) . 3_655
C1 C3 C4 119.1(3) . .
C2 C3 C4 120.6(3) 3_655 .
C6 N2 C10 118.2(3) . .
C6 N2 V1 119.7(2) . .
C10 N2 V1 121.4(2) . .
C13 C14 C15 119.7(3) . .
C4 N1 C11 109.4(3) . .
C4 N1 C5 111.0(3) . .
C11 N1 C5 109.7(3) . .
C4 N1 V1 111.2(2) . .
C11 N1 V1 105.8(2) . .
C5 N1 V1 109.6(2) . .
C16 C15 C14 118.2(4) . .
N1 C4 C3 112.3(3) . .
N1 C5 C6 111.8(3) . .
C3 C2 C1 121.5(3) 3_655 .
N2 C6 C7 121.4(3) . .
N2 C6 C5 116.0(3) . .
C7 C6 C5 122.4(3) . .
N3 C16 C15 122.8(3) . .
C6 C7 C8 120.2(4) . .
N3 C12 C13 121.5(3) . .
N3 C12 C11 115.6(3) . .
C13 C12 C11 122.9(3) . .
C14 C13 C12 119.3(3) . .
C8 C9 C10 119.0(4) . .
N1 C11 C12 108.2(3) . .
O1 C1 C3 120.8(3) . .
O1 C1 C2 121.0(3) . .
C3 C1 C2 118.2(3) . .
C9 C8 C7 118.6(4) . .
N2 C10 C9 122.6(4) . .
N4 C18 C17 179.6(6) . .

loop_
_geom_bond_atom_site_label_1
_geom_bond_atom_site_label_2
_geom_bond_distance
_geom_bond_site_symmetry_2
V1 O2 1.613(2) .
V1 O1 1.938(2) .
V1 N2 2.129(3) .
V1 N3 2.156(3) .
V1 N1 2.291(3) .
V1 Cl1 2.3739(12) .
O1 C1 1.345(4) .
N3 C16 1.346(5) .
N3 C12 1.351(4) .
C3 C1 1.405(5) .
C3 C2 1.401(5) 3_655
C3 C4 1.495(5) .
N2 C6 1.347(4) .
N2 C10 1.348(4) .
C14 C13 1.373(5) .
C14 C15 1.386(5) .
N1 C4 1.484(4) .
N1 C11 1.482(4) .
N1 C5 1.486(5) .
C15 C16 1.377(5) .
C5 C6 1.493(5) .
C2 C3 1.401(5) 3_655
C2 C1 1.411(5) .
C6 C7 1.378(5) .
C7 C8 1.375(5) .
C12 C13 1.381(5) .
C12 C11 1.490(5) .
C9 C8 1.373(6) .
C9 C10 1.380(6) .
N4 C18 1.136(6) .
C18 C17 1.475(7) .
